data_4135493
loop_
_publ_author_name
'Liu, Jianguo'
'Song, Heng'
'Wang, Tianlin'
'Jia, Jiong'
'Tong, Qing-Xiao'
'Tung, Chen-Ho'
'Wang, Wenguang'

_publ_section_title
;
 Iron-Catalyzed Regiodivergent Hydrostannation of Alkynes: Intermediacy of
 Fe(IV)--H versus Fe(II)--Vinylidene
;
_journal_name_full 'Journal of the American Chemical Society'
_journal_paper_doi 10.1021/jacs.0c11448
_journal_year 2020
_chemical_formula_moiety 'C48 H76 Fe N P Sn2'
_chemical_formula_sum 'C48 H76 Fe N P Sn2'
_chemical_formula_weight 991.29
_space_group_crystal_system triclinic
_space_group_IT_number 2
_space_group_name_Hall '-P 1'
_space_group_name_H-M_alt 'P -1'
_atom_sites_solution_hydrogens mixed
_atom_sites_solution_primary dual
_audit_creation_date 2020-08-07
_audit_creation_method
;
Olex2 1.2
(compiled 2018.05.29 svn.r3508 for OlexSys, GUI svn.r5506)
;
_cell_angle_alpha 80.482(3)
_cell_angle_beta 81.219(4)
_cell_angle_gamma 66.868(5)
_cell_formula_units_Z 2
_cell_length_a 10.3649(5)
_cell_length_b 12.6600(6)
_cell_length_c 20.0264(7)
_cell_measurement_reflns_used 7750
_cell_measurement_temperature 172.99(10)
_cell_measurement_theta_max 75.8770
_cell_measurement_theta_min 3.7810
_cell_volume 2372.1(2)
_computing_cell_refinement 'CrysAlisPro 1.171.40.25a (Rigaku OD, 2018)'
_computing_data_collection 'CrysAlisPro 1.171.40.25a (Rigaku OD, 2018)'
_computing_data_reduction 'CrysAlisPro 1.171.40.25a (Rigaku OD, 2018)'
_computing_molecular_graphics 'Olex2 (Dolomanov et al., 2009)'
_computing_publication_material 'Olex2 (Dolomanov et al., 2009)'
_computing_structure_refinement 'XL (Sheldrick, 2008)'
_computing_structure_solution 'ShelXT (Sheldrick, 2015)'
_diffrn_ambient_environment N~2~
_diffrn_ambient_temperature 172.99(10)
_diffrn_detector 'CCD plate'
_diffrn_detector_area_resol_mean 10.0000
_diffrn_detector_type HyPix
_diffrn_measured_fraction_theta_full 0.979
_diffrn_measured_fraction_theta_max 0.924
_diffrn_measurement_details
;
List of Runs (angles in degrees, time in seconds):

  # Type    Start    End  Width  t~exp~   \w     \q     \k     \f   Frames
--------------------------------------------------------------------------
  1  \w     21.00  72.00   1.00    0.13    --   48.20-104.00  81.00   51
  2  \w   -118.00 -89.00   1.00    0.90    --  -86.25-104.00  81.00   29
  3  \w   -153.00-125.00   1.00    0.90    --  -86.25-104.00  81.00   28
  4  \w    -83.00 -58.00   1.00    0.90    --  -86.25 104.00-177.00   25
  5  \w    112.00 153.00   1.00    0.90    --  106.49 104.00-177.00   41
  6  \w     48.00 108.00   1.00    0.90    --  106.49-104.00  81.00   60
  7  \w    -60.00  19.00   1.00    0.13    --  -48.20  38.00-180.00   79
  8  \w    -69.00   7.00   1.00    0.13    --  -48.20 104.00-177.00   76
  9  \w   -114.00 -70.00   1.00    0.13    --  -48.20-125.00-120.00   44
 10  \w    -61.00  27.00   1.00    0.13    --  -48.20  19.00 120.00   88
 11  \w   -158.00 -73.00   1.00    0.90    --  -86.25 -38.00  90.00   85
 12  \w   -159.00 -72.00   1.00    0.90    --  -86.25 -57.00 150.00   87
 13  \w     34.00 109.00   1.00    0.90    --  106.49 -99.00 -30.00   75
 14  \w     45.00 117.00   1.00    0.90    --  106.49-125.00 -90.00   72
 15  \w     35.00 109.00   1.00    0.90    --  106.49 -99.00 -90.00   74
 16  \w     92.00 178.00   1.00    0.90    --  106.49  57.00 150.00   86
 17  \w    135.00 177.00   1.00    0.90    --  106.49  77.00 -30.00   42
 18  \w     85.00 178.00   1.00    0.90    --  106.49  77.00-150.00   93
 19  \w     35.00 109.00   1.00    0.90    --  106.49 -99.00 120.00   74
 20  \w     84.00 178.00   1.00    0.90    --  106.49  77.00  90.00   94
 21  \w     87.00 132.00   1.00    0.90    --  106.49  77.00 -30.00   45
;
_diffrn_measurement_device 'four-circle diffractometer'
_diffrn_measurement_device_type 'XtaLAB Synergy, Dualflex, HyPix'
_diffrn_measurement_method '\w scans'
_diffrn_orient_matrix_type 'CrysAlisPro convention (1999,Acta A55,543-557)'
_diffrn_orient_matrix_UB_11 0.1105054000
_diffrn_orient_matrix_UB_12 -0.0262143000
_diffrn_orient_matrix_UB_13 0.0501572000
_diffrn_orient_matrix_UB_21 0.0924152000
_diffrn_orient_matrix_UB_22 0.0430674000
_diffrn_orient_matrix_UB_23 -0.0565789000
_diffrn_orient_matrix_UB_31 -0.0749514000
_diffrn_orient_matrix_UB_32 0.1233159000
_diffrn_orient_matrix_UB_33 0.0206049000
_diffrn_radiation_monochromator mirror
_diffrn_radiation_probe x-ray
_diffrn_radiation_type CuK\a
_diffrn_radiation_wavelength 1.54184
_diffrn_reflns_av_R_equivalents 0.0659
_diffrn_reflns_av_unetI/netI 0.0694
_diffrn_reflns_Laue_measured_fraction_full 0.979
_diffrn_reflns_Laue_measured_fraction_max 0.924
_diffrn_reflns_limit_h_max 13
_diffrn_reflns_limit_h_min -12
_diffrn_reflns_limit_k_max 15
_diffrn_reflns_limit_k_min -14
_diffrn_reflns_limit_l_max 25
_diffrn_reflns_limit_l_min -24
_diffrn_reflns_number 22394
_diffrn_reflns_point_group_measured_fraction_full 0.979
_diffrn_reflns_point_group_measured_fraction_max 0.924
_diffrn_reflns_theta_full 67.684
_diffrn_reflns_theta_max 76.399
_diffrn_reflns_theta_min 3.823
_diffrn_source 'micro-focus sealed X-ray tube'
_diffrn_source_type 'PhotonJet (Cu) X-ray Source'
_exptl_absorpt_coefficient_mu 11.266
_exptl_absorpt_correction_T_max 1.00000
_exptl_absorpt_correction_T_min 0.33883
_exptl_absorpt_correction_type multi-scan
_exptl_absorpt_process_details
;
CrysAlisPro 1.171.40.25a (Rigaku Oxford Diffraction, 2018)
Empirical absorption correction using spherical harmonics,
 implemented in SCALE3 ABSPACK scaling algorithm.
;
_exptl_crystal_colour 'metallic yellowish yellow'
_exptl_crystal_colour_lustre metallic
_exptl_crystal_colour_modifier yellowish
_exptl_crystal_colour_primary yellow
_exptl_crystal_density_diffrn 1.388
_exptl_crystal_description needle
_exptl_crystal_F_000 1024
_exptl_crystal_size_max 0.06
_exptl_crystal_size_mid 0.04
_exptl_crystal_size_min 0.02
_refine_diff_density_max 1.664
_refine_diff_density_min -0.986
_refine_diff_density_rms 0.145
_refine_ls_extinction_method none
_refine_ls_goodness_of_fit_ref 1.054
_refine_ls_hydrogen_treatment mixed
_refine_ls_matrix_type full
_refine_ls_number_parameters 495
_refine_ls_number_reflns 9197
_refine_ls_number_restraints 0
_refine_ls_restrained_S_all 1.054
_refine_ls_R_factor_all 0.0710
_refine_ls_R_factor_gt 0.0552
_refine_ls_shift/su_max 0.001
_refine_ls_shift/su_mean 0.000
_refine_ls_structure_factor_coef Fsqd
_refine_ls_weighting_details 'w=1/[\s^2^(Fo^2^)+(0.0647P)^2^+9.7679P] where P=(Fo^2^+2Fc^2^)/3'
_refine_ls_weighting_scheme calc
_refine_ls_wR_factor_gt 0.1355
_refine_ls_wR_factor_ref 0.1529
_reflns_Friedel_coverage 0.000
_reflns_number_gt 7532
_reflns_number_total 9197
_reflns_threshold_expression 'I > 2\s(I)'
_cod_data_source_file ja0c11448_si_002.cif
_cod_data_source_block 4
_cod_database_code 4135493
_shelx_shelxl_version_number 2014/7
_chemical_oxdiff_formula FeSnPNC
_shelx_space_group_comment
;
The symmetry employed for this shelxl refinement is uniquely defined
by the following loop, which should always be used as a source of
symmetry information in preference to the above space-group names.
They are only intended as comments.
;
_shelx_estimated_absorpt_t_max 0.806
_shelx_estimated_absorpt_t_min 0.551
_reflns_odcompleteness_completeness 98.29
_reflns_odcompleteness_iscentric 1
_reflns_odcompleteness_theta 66.97
_olex2_refinement_description
;
1. Fixed Uiso
 At 1.2 times of:
  All C(H) groups, All C(H,H) groups, All N(H) groups
 At 1.5 times of:
  All C(H,H,H) groups
2.a Secondary CH2 refined with riding coordinates:
 C29(H29A,H29B), C30(H30A,H30B), C31(H31A,H31B), C33(H33A,H33B), C34(H34A,
 H34B), C35(H35A,H35B), C37(H37A,H37B), C38(H38A,H38B), C39(H39A,H39B),
 C41(H41A,H41B), C42(H42A,H42B), C43(H43A,H43B), C45(H45A,H45B), C46(H46A,H46B),
  C47(H47A,H47B)
2.b Aromatic/amide H refined with riding coordinates:
 C12(H12), C13(H13), C14(H14), C15(H15), C18(H18), C19(H19), C20(H20),
 C21(H21), C22(H22), C24(H24), C25(H25), C26(H26), C27(H27), C28(H28)
2.c Idealised Me refined as rotating group:
 C6(H6A,H6B,H6C), C7(H7A,H7B,H7C), C8(H8A,H8B,H8C), C9(H9A,H9B,H9C), C10(H10A,
 H10B,H10C), C32(H32A,H32B,H32C), C36(H36A,H36B,H36C), C40(H40A,H40B,H40C),
 C44(H44A,H44B,H44C), C48(H48A,H48B,H48C)
;
_olex2_submission_special_instructions 'No special instructions were received'
_oxdiff_exptl_absorpt_empirical_details
;
Empirical correction (ABSPACK) includes:
- Absorption correction using spherical harmonics
- Frame scaling
;
_oxdiff_exptl_absorpt_empirical_full_max 1.856
_oxdiff_exptl_absorpt_empirical_full_min 0.497

loop_
_space_group_symop_operation_xyz
'x, y, z'
'-x, -y, -z'

loop_
_atom_site_label
_atom_site_type_symbol
_atom_site_fract_x
_atom_site_fract_y
_atom_site_fract_z
_atom_site_U_iso_or_equiv
_atom_site_adp_type
_atom_site_occupancy
_atom_site_site_symmetry_order
_atom_site_calc_flag
_atom_site_refinement_flags_posn
_atom_site_refinement_flags_adp
_atom_site_refinement_flags_occupancy
_atom_site_disorder_assembly
_atom_site_disorder_group
C1 C 0.1296(6) 0.3184(6) 0.1308(3) 0.0342(13) Uani 1 1 d . . . . .
C2 C 0.1210(8) 0.2143(7) 0.1683(3) 0.0415(15) Uani 1 1 d . . . . .
C3 C 0.0076(7) 0.2479(8) 0.2207(4) 0.0457(17) Uani 1 1 d . . . . .
C4 C -0.0555(7) 0.3704(8) 0.2134(4) 0.0488(19) Uani 1 1 d . . . . .
C5 C 0.0190(8) 0.4148(7) 0.1582(3) 0.0430(16) Uani 1 1 d . . . . .
C6 C 0.2197(8) 0.3245(8) 0.0651(4) 0.0493(18) Uani 1 1 d . . . . .
H6A H 0.2432 0.3917 0.0608 0.074 Uiso 1 1 calc GR . . . .
H6B H 0.1689 0.3294 0.0277 0.074 Uiso 1 1 calc GR . . . .
H6C H 0.3045 0.2564 0.0649 0.074 Uiso 1 1 calc GR . . . .
C7 C 0.1870(10) 0.0966(7) 0.1454(4) 0.055(2) Uani 1 1 d . . . . .
H7A H 0.2634 0.0940 0.1111 0.083 Uiso 1 1 calc GR . . . .
H7B H 0.1179 0.0797 0.1270 0.083 Uiso 1 1 calc GR . . . .
H7C H 0.2222 0.0404 0.1835 0.083 Uiso 1 1 calc GR . . . .
C8 C -0.0504(10) 0.1671(10) 0.2649(4) 0.070(3) Uani 1 1 d . . . . .
H8A H 0.0257 0.0979 0.2798 0.105 Uiso 1 1 calc GR . . . .
H8B H -0.1084 0.1480 0.2397 0.105 Uiso 1 1 calc GR . . . .
H8C H -0.1060 0.2034 0.3038 0.105 Uiso 1 1 calc GR . . . .
C9 C -0.1940(8) 0.4412(11) 0.2507(5) 0.080(3) Uani 1 1 d . . . . .
H9A H -0.2159 0.3946 0.2901 0.120 Uiso 1 1 calc GR . . . .
H9B H -0.2677 0.4665 0.2210 0.120 Uiso 1 1 calc GR . . . .
H9C H -0.1859 0.5074 0.2644 0.120 Uiso 1 1 calc GR . . . .
C10 C -0.0303(9) 0.5345(8) 0.1205(4) 0.061(2) Uani 1 1 d . . . . .
H10A H -0.1077 0.5855 0.1472 0.092 Uiso 1 1 calc GR . . . .
H10B H -0.0603 0.5328 0.0778 0.092 Uiso 1 1 calc GR . . . .
H10C H 0.0456 0.5619 0.1125 0.092 Uiso 1 1 calc GR . . . .
C11 C 0.3697(6) 0.4020(5) 0.3574(3) 0.0298(12) Uani 1 1 d . . . . .
C12 C 0.4640(7) 0.3930(6) 0.4038(3) 0.0337(13) Uani 1 1 d . . . . .
H12 H 0.5374 0.4184 0.3885 0.040 Uiso 1 1 calc R . . . .
C13 C 0.4520(7) 0.3485(6) 0.4704(3) 0.0360(14) Uani 1 1 d . . . . .
H13 H 0.5161 0.3449 0.4994 0.043 Uiso 1 1 calc R . . . .
C14 C 0.3442(7) 0.3084(5) 0.4951(3) 0.0346(13) Uani 1 1 d . . . . .
H14 H 0.3360 0.2769 0.5401 0.041 Uiso 1 1 calc R . . . .
C15 C 0.2509(7) 0.3168(5) 0.4512(3) 0.0316(12) Uani 1 1 d . . . . .
H15 H 0.1784 0.2906 0.4675 0.038 Uiso 1 1 calc R . . . .
C16 C 0.2594(6) 0.3627(5) 0.3833(3) 0.0297(12) Uani 1 1 d . . . . .
C17 C -0.0058(6) 0.3436(5) 0.3906(3) 0.0304(12) Uani 1 1 d . . . . .
C18 C 0.0275(7) 0.2243(6) 0.4063(3) 0.0355(13) Uani 1 1 d . . . . .
H18 H 0.1074 0.1731 0.3841 0.043 Uiso 1 1 calc R . . . .
C19 C -0.0567(7) 0.1810(6) 0.4545(3) 0.0385(14) Uani 1 1 d . . . . .
H19 H -0.0339 0.1017 0.4639 0.046 Uiso 1 1 calc R . . . .
C20 C -0.1752(7) 0.2574(6) 0.4884(3) 0.0395(15) Uani 1 1 d . . . . .
H20 H -0.2313 0.2292 0.5211 0.047 Uiso 1 1 calc R . . . .
C21 C -0.2095(7) 0.3747(6) 0.4734(4) 0.0402(15) Uani 1 1 d . . . . .
H21 H -0.2891 0.4258 0.4958 0.048 Uiso 1 1 calc R . . . .
C22 C -0.1259(7) 0.4169(5) 0.4251(3) 0.0341(13) Uani 1 1 d . . . . .
H22 H -0.1507 0.4964 0.4153 0.041 Uiso 1 1 calc R . . . .
C23 C 0.0347(6) 0.5510(5) 0.3296(3) 0.0335(13) Uani 1 1 d . . . . .
C24 C 0.0317(7) 0.6057(6) 0.3851(3) 0.0384(14) Uani 1 1 d . . . . .
H24 H 0.0732 0.5619 0.4238 0.046 Uiso 1 1 calc R . . . .
C25 C -0.0327(8) 0.7248(6) 0.3830(4) 0.0455(16) Uani 1 1 d . . . . .
H25 H -0.0334 0.7604 0.4203 0.055 Uiso 1 1 calc R . . . .
C26 C -0.0953(9) 0.7909(6) 0.3266(4) 0.053(2) Uani 1 1 d . . . . .
H26 H -0.1391 0.8708 0.3256 0.064 Uiso 1 1 calc R . . . .
C27 C -0.0929(12) 0.7381(7) 0.2716(5) 0.077(3) Uani 1 1 d . . . . .
H27 H -0.1342 0.7824 0.2329 0.092 Uiso 1 1 calc R . . . .
C28 C -0.0289(9) 0.6189(7) 0.2734(4) 0.056(2) Uani 1 1 d . . . . .
H28 H -0.0288 0.5840 0.2360 0.067 Uiso 1 1 calc R . . . .
C29 C 0.2655(8) 0.5999(6) 0.1547(4) 0.0446(16) Uani 1 1 d . . . . .
H29A H 0.2247 0.6074 0.1129 0.054 Uiso 1 1 calc R . . . .
H29B H 0.1932 0.6490 0.1852 0.054 Uiso 1 1 calc R . . . .
C30 C 0.3862(10) 0.6414(7) 0.1391(4) 0.055(2) Uani 1 1 d . . . . .
H30A H 0.4557 0.5942 0.1068 0.066 Uiso 1 1 calc R . . . .
H30B H 0.4306 0.6284 0.1806 0.066 Uiso 1 1 calc R . . . .
C31 C 0.3473(12) 0.7688(8) 0.1103(6) 0.073(3) Uani 1 1 d . . . . .
H31A H 0.2925 0.7847 0.0721 0.088 Uiso 1 1 calc R . . . .
H31B H 0.2881 0.8167 0.1449 0.088 Uiso 1 1 calc R . . . .
C32 C 0.4700(14) 0.8013(9) 0.0877(6) 0.083(3) Uani 1 1 d . . . . .
H32A H 0.5269 0.7570 0.0519 0.125 Uiso 1 1 calc GR . . . .
H32B H 0.5249 0.7860 0.1252 0.125 Uiso 1 1 calc GR . . . .
H32C H 0.4383 0.8822 0.0713 0.125 Uiso 1 1 calc GR . . . .
C33 C 0.5472(7) 0.3528(6) 0.1541(3) 0.0350(13) Uani 1 1 d . . . . .
H33A H 0.5986 0.3923 0.1695 0.042 Uiso 1 1 calc R . . . .
H33B H 0.5901 0.2715 0.1708 0.042 Uiso 1 1 calc R . . . .
C34 C 0.5680(8) 0.3644(8) 0.0763(3) 0.0505(19) Uani 1 1 d . . . . .
H34A H 0.4917 0.4323 0.0585 0.061 Uiso 1 1 calc R . . . .
H34B H 0.5635 0.2974 0.0608 0.061 Uiso 1 1 calc R . . . .
C35 C 0.7091(12) 0.3749(14) 0.0477(5) 0.096(4) Uani 1 1 d . . . . .
H35A H 0.7109 0.3897 -0.0014 0.115 Uiso 1 1 calc R . . . .
H35B H 0.7123 0.4420 0.0638 0.115 Uiso 1 1 calc R . . . .
C36 C 0.8297(12) 0.2810(13) 0.0639(6) 0.096(4) Uani 1 1 d . . . . .
H36A H 0.9111 0.2971 0.0436 0.143 Uiso 1 1 calc GR . . . .
H36B H 0.8303 0.2142 0.0469 0.143 Uiso 1 1 calc GR . . . .
H36C H 0.8314 0.2664 0.1124 0.143 Uiso 1 1 calc GR . . . .
C37 C 0.5214(7) 0.0753(6) 0.1493(3) 0.0399(15) Uani 1 1 d . . . . .
H37A H 0.4858 0.0219 0.1366 0.048 Uiso 1 1 calc R . . . .
H37B H 0.4997 0.1415 0.1147 0.048 Uiso 1 1 calc R . . . .
C38 C 0.6806(8) 0.0166(7) 0.1479(4) 0.0510(19) Uani 1 1 d . . . . .
H38A H 0.7035 -0.0481 0.1835 0.061 Uiso 1 1 calc R . . . .
H38B H 0.7179 0.0709 0.1579 0.061 Uiso 1 1 calc R . . . .
C39 C 0.7526(10) -0.0273(8) 0.0802(5) 0.068(2) Uani 1 1 d . . . . .
H39A H 0.7165 -0.0826 0.0705 0.082 Uiso 1 1 calc R . . . .
H39B H 0.7285 0.0372 0.0444 0.082 Uiso 1 1 calc R . . . .
C40 C 0.9122(12) -0.0843(12) 0.0786(7) 0.111(5) Uani 1 1 d . . . . .
H40A H 0.9511 -0.1100 0.0348 0.166 Uiso 1 1 calc GR . . . .
H40B H 0.9371 -0.1493 0.1131 0.166 Uiso 1 1 calc GR . . . .
H40C H 0.9492 -0.0295 0.0869 0.166 Uiso 1 1 calc GR . . . .
C41 C 0.3617(7) -0.0123(6) 0.3023(3) 0.0360(14) Uani 1 1 d . . . . .
H41A H 0.3508 -0.0051 0.3505 0.043 Uiso 1 1 calc R . . . .
H41B H 0.2722 -0.0080 0.2905 0.043 Uiso 1 1 calc R . . . .
C42 C 0.4718(9) -0.1307(6) 0.2902(4) 0.0471(17) Uani 1 1 d . . . . .
H42A H 0.5632 -0.1325 0.2973 0.057 Uiso 1 1 calc R . . . .
H42B H 0.4754 -0.1417 0.2431 0.057 Uiso 1 1 calc R . . . .
C43 C 0.4459(13) -0.2316(8) 0.3358(5) 0.072(3) Uani 1 1 d . . . . .
H43A H 0.5280 -0.3016 0.3290 0.086 Uiso 1 1 calc R . . . .
H43B H 0.4380 -0.2182 0.3828 0.086 Uiso 1 1 calc R . . . .
C44 C 0.324(2) -0.2511(14) 0.3254(9) 0.142(7) Uani 1 1 d . . . . .
H44A H 0.3242 -0.2545 0.2779 0.213 Uiso 1 1 calc GR . . . .
H44B H 0.2411 -0.1890 0.3406 0.213 Uiso 1 1 calc GR . . . .
H44C H 0.3262 -0.3229 0.3508 0.213 Uiso 1 1 calc GR . . . .
C45 C 0.5705(7) 0.1380(6) 0.3021(3) 0.0333(13) Uani 1 1 d . . . . .
H45A H 0.6617 0.1006 0.2777 0.040 Uiso 1 1 calc R . . . .
H45B H 0.5577 0.2179 0.3031 0.040 Uiso 1 1 calc R . . . .
C46 C 0.5712(7) 0.0789(6) 0.3749(3) 0.0334(13) Uani 1 1 d . . . . .
H46A H 0.4824 0.1192 0.4002 0.040 Uiso 1 1 calc R . . . .
H46B H 0.5787 0.0002 0.3742 0.040 Uiso 1 1 calc R . . . .
C47 C 0.6914(7) 0.0760(5) 0.4113(3) 0.0344(13) Uani 1 1 d . . . . .
H47A H 0.6864 0.1544 0.4104 0.041 Uiso 1 1 calc R . . . .
H47B H 0.7804 0.0328 0.3871 0.041 Uiso 1 1 calc R . . . .
C48 C 0.6879(8) 0.0209(6) 0.4854(4) 0.0461(17) Uani 1 1 d . . . . .
H48A H 0.6963 -0.0577 0.4867 0.069 Uiso 1 1 calc GR . . . .
H48B H 0.6004 0.0636 0.5099 0.069 Uiso 1 1 calc GR . . . .
H48C H 0.7648 0.0222 0.5061 0.069 Uiso 1 1 calc GR . . . .
Fe1 Fe 0.16185(10) 0.31364(8) 0.23326(5) 0.0295(2) Uani 1 1 d . . . . .
N1 N 0.3834(6) 0.4507(5) 0.2918(3) 0.0353(12) Uani 1 1 d . . . . .
H1 H 0.454(9) 0.473(7) 0.286(4) 0.042 Uiso 1 1 d R . . . .
P1 P 0.11747(15) 0.39256(12) 0.32939(7) 0.0259(3) Uani 1 1 d . . . . .
Sn1 Sn 0.33046(4) 0.41909(3) 0.20150(2) 0.02993(12) Uani 1 1 d . . . . .
Sn2 Sn 0.40608(4) 0.13463(3) 0.24612(2) 0.02980(12) Uani 1 1 d . . . . .
H H 0.188(5) 0.233(4) 0.283(2) 0.003(11) Uiso 1 1 d . . . . .

loop_
_atom_site_aniso_label
_atom_site_aniso_U_11
_atom_site_aniso_U_22
_atom_site_aniso_U_33
_atom_site_aniso_U_23
_atom_site_aniso_U_13
_atom_site_aniso_U_12
C1 0.026(3) 0.047(4) 0.031(3) -0.011(3) -0.008(2) -0.011(3)
C2 0.045(4) 0.058(4) 0.032(3) -0.012(3) -0.012(3) -0.024(3)
C3 0.032(3) 0.080(5) 0.036(3) -0.008(3) -0.002(3) -0.032(4)
C4 0.022(3) 0.089(6) 0.037(4) -0.020(4) -0.008(3) -0.016(3)
C5 0.045(4) 0.056(4) 0.031(3) -0.005(3) -0.014(3) -0.019(3)
C6 0.039(4) 0.071(5) 0.036(4) -0.005(3) -0.008(3) -0.017(4)
C7 0.071(5) 0.056(5) 0.056(5) -0.019(4) -0.018(4) -0.034(4)
C8 0.064(5) 0.131(9) 0.046(4) 0.004(5) -0.013(4) -0.072(6)
C9 0.028(4) 0.136(9) 0.055(5) -0.038(6) -0.006(3) 0.002(5)
C10 0.056(5) 0.064(5) 0.055(5) -0.004(4) -0.031(4) -0.005(4)
C11 0.029(3) 0.027(3) 0.032(3) -0.005(2) -0.006(2) -0.007(2)
C12 0.030(3) 0.043(3) 0.033(3) -0.011(3) 0.003(2) -0.018(3)
C13 0.027(3) 0.041(3) 0.038(3) -0.010(3) -0.010(3) -0.006(3)
C14 0.033(3) 0.038(3) 0.027(3) -0.004(2) -0.005(2) -0.006(3)
C15 0.034(3) 0.036(3) 0.026(3) -0.006(2) -0.003(2) -0.014(3)
C16 0.030(3) 0.030(3) 0.025(3) -0.007(2) -0.006(2) -0.003(2)
C17 0.028(3) 0.030(3) 0.032(3) -0.003(2) -0.005(2) -0.009(2)
C18 0.032(3) 0.037(3) 0.035(3) -0.005(3) -0.001(3) -0.010(3)
C19 0.040(4) 0.037(3) 0.039(3) -0.003(3) -0.003(3) -0.015(3)
C20 0.032(3) 0.053(4) 0.036(3) -0.005(3) 0.005(3) -0.021(3)
C21 0.025(3) 0.047(4) 0.044(4) -0.012(3) 0.010(3) -0.010(3)
C22 0.031(3) 0.031(3) 0.042(3) -0.011(3) -0.003(3) -0.011(3)
C23 0.028(3) 0.028(3) 0.035(3) 0.000(2) -0.002(2) -0.003(2)
C24 0.044(4) 0.036(3) 0.040(3) -0.006(3) -0.015(3) -0.016(3)
C25 0.045(4) 0.039(4) 0.053(4) -0.013(3) -0.002(3) -0.014(3)
C26 0.051(4) 0.028(3) 0.058(5) -0.001(3) 0.002(4) 0.004(3)
C27 0.102(8) 0.043(4) 0.047(5) -0.003(4) -0.024(5) 0.019(5)
C28 0.064(5) 0.040(4) 0.041(4) -0.008(3) -0.015(4) 0.009(4)
C29 0.055(4) 0.031(3) 0.039(4) 0.007(3) -0.004(3) -0.011(3)
C30 0.075(6) 0.040(4) 0.051(4) 0.000(3) -0.009(4) -0.023(4)
C31 0.091(7) 0.043(5) 0.089(7) 0.003(5) -0.021(6) -0.029(5)
C32 0.121(10) 0.062(6) 0.082(7) -0.011(5) -0.008(7) -0.049(6)
C33 0.031(3) 0.040(3) 0.032(3) 0.000(3) -0.007(2) -0.013(3)
C34 0.041(4) 0.081(6) 0.030(3) -0.009(3) 0.001(3) -0.024(4)
C35 0.068(7) 0.187(14) 0.035(4) -0.009(6) 0.004(4) -0.057(8)
C36 0.055(6) 0.141(11) 0.072(7) -0.028(7) 0.008(5) -0.016(7)
C37 0.043(4) 0.042(4) 0.029(3) -0.008(3) 0.010(3) -0.013(3)
C38 0.048(4) 0.047(4) 0.035(4) 0.003(3) 0.006(3) -0.001(3)
C39 0.067(6) 0.056(5) 0.067(6) -0.017(4) 0.016(5) -0.012(4)
C40 0.065(7) 0.102(9) 0.095(9) 0.002(7) 0.033(6) 0.023(6)
C41 0.039(3) 0.043(3) 0.031(3) -0.001(3) 0.000(3) -0.022(3)
C42 0.064(5) 0.036(4) 0.044(4) 0.000(3) 0.004(3) -0.027(3)
C43 0.100(8) 0.050(5) 0.067(6) 0.009(4) -0.003(5) -0.037(5)
C44 0.24(2) 0.102(11) 0.112(12) -0.013(9) -0.011(13) -0.101(14)
C45 0.033(3) 0.035(3) 0.031(3) -0.001(2) -0.006(2) -0.011(3)
C46 0.036(3) 0.036(3) 0.031(3) -0.005(2) -0.003(3) -0.017(3)
C47 0.031(3) 0.030(3) 0.038(3) 0.001(2) -0.005(3) -0.008(3)
C48 0.053(4) 0.041(4) 0.044(4) 0.008(3) -0.013(3) -0.020(3)
Fe1 0.0262(4) 0.0377(5) 0.0251(4) -0.0047(4) -0.0038(3) -0.0117(4)
N1 0.033(3) 0.052(3) 0.023(2) -0.005(2) -0.002(2) -0.019(3)
P1 0.0239(6) 0.0282(7) 0.0220(6) -0.0023(5) -0.0017(5) -0.0065(6)
Sn1 0.0310(2) 0.0314(2) 0.0254(2) -0.00095(15) -0.00299(15) -0.01044(16)
Sn2 0.0299(2) 0.0309(2) 0.0277(2) -0.00341(15) -0.00135(15) -0.01090(16)

loop_
_atom_type_symbol
_atom_type_description
_atom_type_scat_dispersion_real
_atom_type_scat_dispersion_imag
_atom_type_scat_source
C C 0.0181 0.0091 'International Tables Vol C Tables 4.2.6.8 and 6.1.1.4'
H H 0.0000 0.0000 'International Tables Vol C Tables 4.2.6.8 and 6.1.1.4'
Fe Fe -1.1336 3.1974 'International Tables Vol C Tables 4.2.6.8 and 6.1.1.4'
N N 0.0311 0.0180 'International Tables Vol C Tables 4.2.6.8 and 6.1.1.4'
P P 0.2955 0.4335 'International Tables Vol C Tables 4.2.6.8 and 6.1.1.4'
Sn Sn 0.0259 5.4591 'International Tables Vol C Tables 4.2.6.8 and 6.1.1.4'

loop_
_geom_angle_atom_site_label_1
_geom_angle_atom_site_label_2
_geom_angle_atom_site_label_3
_geom_angle
_geom_angle_site_symmetry_1
_geom_angle_site_symmetry_3
_geom_angle_publ_flag
C2 C1 C6 125.1(6) . . ?
C2 C1 Fe1 71.3(3) . . ?
C5 C1 C2 108.6(6) . . ?
C5 C1 C6 125.2(7) . . ?
C5 C1 Fe1 71.9(4) . . ?
C6 C1 Fe1 132.3(5) . . ?
C1 C2 C7 126.0(7) . . ?
C1 C2 Fe1 69.4(4) . . ?
C3 C2 C1 107.1(6) . . ?
C3 C2 C7 124.7(7) . . ?
C3 C2 Fe1 70.2(4) . . ?
C7 C2 Fe1 138.7(5) . . ?
C2 C3 C8 124.5(8) . . ?
C2 C3 Fe1 70.7(4) . . ?
C4 C3 C2 108.0(6) . . ?
C4 C3 C8 126.3(7) . . ?
C4 C3 Fe1 71.6(4) . . ?
C8 C3 Fe1 132.8(5) . . ?
C3 C4 C9 125.2(8) . . ?
C3 C4 Fe1 69.8(4) . . ?
C5 C4 C3 108.9(6) . . ?
C5 C4 C9 125.2(9) . . ?
C5 C4 Fe1 70.7(4) . . ?
C9 C4 Fe1 133.2(5) . . ?
C1 C5 C10 123.0(7) . . ?
C1 C5 Fe1 69.0(4) . . ?
C4 C5 C1 107.3(7) . . ?
C4 C5 C10 127.2(7) . . ?
C4 C5 Fe1 70.9(4) . . ?
C10 C5 Fe1 139.0(5) . . ?
C1 C6 H6A 109.5 . . ?
C1 C6 H6B 109.5 . . ?
C1 C6 H6C 109.5 . . ?
H6A C6 H6B 109.5 . . ?
H6A C6 H6C 109.5 . . ?
H6B C6 H6C 109.5 . . ?
C2 C7 H7A 109.5 . . ?
C2 C7 H7B 109.5 . . ?
C2 C7 H7C 109.5 . . ?
H7A C7 H7B 109.5 . . ?
H7A C7 H7C 109.5 . . ?
H7B C7 H7C 109.5 . . ?
C3 C8 H8A 109.5 . . ?
C3 C8 H8B 109.5 . . ?
C3 C8 H8C 109.5 . . ?
H8A C8 H8B 109.5 . . ?
H8A C8 H8C 109.5 . . ?
H8B C8 H8C 109.5 . . ?
C4 C9 H9A 109.5 . . ?
C4 C9 H9B 109.5 . . ?
C4 C9 H9C 109.5 . . ?
H9A C9 H9B 109.5 . . ?
H9A C9 H9C 109.5 . . ?
H9B C9 H9C 109.5 . . ?
C5 C10 H10A 109.5 . . ?
C5 C10 H10B 109.5 . . ?
C5 C10 H10C 109.5 . . ?
H10A C10 H10B 109.5 . . ?
H10A C10 H10C 109.5 . . ?
H10B C10 H10C 109.5 . . ?
C12 C11 C16 116.4(5) . . ?
N1 C11 C12 120.5(6) . . ?
N1 C11 C16 123.0(5) . . ?
C11 C12 H12 118.6 . . ?
C13 C12 C11 122.7(6) . . ?
C13 C12 H12 118.6 . . ?
C12 C13 H13 119.8 . . ?
C12 C13 C14 120.3(6) . . ?
C14 C13 H13 119.8 . . ?
C13 C14 H14 120.9 . . ?
C15 C14 C13 118.2(6) . . ?
C15 C14 H14 120.9 . . ?
C14 C15 H15 118.5 . . ?
C14 C15 C16 122.9(6) . . ?
C16 C15 H15 118.5 . . ?
C11 C16 P1 118.5(4) . . ?
C15 C16 C11 119.4(5) . . ?
C15 C16 P1 121.5(5) . . ?
C18 C17 P1 118.1(5) . . ?
C22 C17 C18 117.4(6) . . ?
C22 C17 P1 124.4(5) . . ?
C17 C18 H18 119.3 . . ?
C19 C18 C17 121.3(6) . . ?
C19 C18 H18 119.3 . . ?
C18 C19 H19 120.3 . . ?
C18 C19 C20 119.4(6) . . ?
C20 C19 H19 120.3 . . ?
C19 C20 H20 120.0 . . ?
C21 C20 C19 119.9(6) . . ?
C21 C20 H20 120.0 . . ?
C20 C21 H21 119.9 . . ?
C20 C21 C22 120.2(6) . . ?
C22 C21 H21 119.9 . . ?
C17 C22 H22 119.1 . . ?
C21 C22 C17 121.7(6) . . ?
C21 C22 H22 119.1 . . ?
C24 C23 P1 122.6(5) . . ?
C28 C23 C24 118.0(6) . . ?
C28 C23 P1 119.4(5) . . ?
C23 C24 H24 119.8 . . ?
C25 C24 C23 120.5(6) . . ?
C25 C24 H24 119.8 . . ?
C24 C25 H25 119.7 . . ?
C26 C25 C24 120.6(7) . . ?
C26 C25 H25 119.7 . . ?
C25 C26 H26 120.3 . . ?
C27 C26 C25 119.5(7) . . ?
C27 C26 H26 120.3 . . ?
C26 C27 H27 119.9 . . ?
C26 C27 C28 120.1(7) . . ?
C28 C27 H27 119.9 . . ?
C23 C28 C27 121.3(7) . . ?
C23 C28 H28 119.3 . . ?
C27 C28 H28 119.3 . . ?
H29A C29 H29B 107.8 . . ?
C30 C29 H29A 109.0 . . ?
C30 C29 H29B 109.0 . . ?
C30 C29 Sn1 112.9(5) . . ?
Sn1 C29 H29A 109.0 . . ?
Sn1 C29 H29B 109.0 . . ?
C29 C30 H30A 108.3 . . ?
C29 C30 H30B 108.3 . . ?
C29 C30 C31 115.8(8) . . ?
H30A C30 H30B 107.4 . . ?
C31 C30 H30A 108.3 . . ?
C31 C30 H30B 108.3 . . ?
C30 C31 H31A 108.8 . . ?
C30 C31 H31B 108.8 . . ?
H31A C31 H31B 107.7 . . ?
C32 C31 C30 113.8(9) . . ?
C32 C31 H31A 108.8 . . ?
C32 C31 H31B 108.8 . . ?
C31 C32 H32A 109.5 . . ?
C31 C32 H32B 109.5 . . ?
C31 C32 H32C 109.5 . . ?
H32A C32 H32B 109.5 . . ?
H32A C32 H32C 109.5 . . ?
H32B C32 H32C 109.5 . . ?
H33A C33 H33B 107.3 . . ?
C34 C33 H33A 108.0 . . ?
C34 C33 H33B 108.0 . . ?
C34 C33 Sn1 117.1(4) . . ?
Sn1 C33 H33A 108.0 . . ?
Sn1 C33 H33B 108.0 . . ?
C33 C34 H34A 109.1 . . ?
C33 C34 H34B 109.1 . . ?
C33 C34 C35 112.7(6) . . ?
H34A C34 H34B 107.8 . . ?
C35 C34 H34A 109.1 . . ?
C35 C34 H34B 109.1 . . ?
C34 C35 H35A 108.1 . . ?
C34 C35 H35B 108.1 . . ?
H35A C35 H35B 107.3 . . ?
C36 C35 C34 116.6(12) . . ?
C36 C35 H35A 108.1 . . ?
C36 C35 H35B 108.1 . . ?
C35 C36 H36A 109.5 . . ?
C35 C36 H36B 109.5 . . ?
C35 C36 H36C 109.5 . . ?
H36A C36 H36B 109.5 . . ?
H36A C36 H36C 109.5 . . ?
H36B C36 H36C 109.5 . . ?
H37A C37 H37B 107.3 . . ?
C38 C37 H37A 108.1 . . ?
C38 C37 H37B 108.1 . . ?
C38 C37 Sn2 116.7(5) . . ?
Sn2 C37 H37A 108.1 . . ?
Sn2 C37 H37B 108.1 . . ?
C37 C38 H38A 108.8 . . ?
C37 C38 H38B 108.8 . . ?
C37 C38 C39 113.7(7) . . ?
H38A C38 H38B 107.7 . . ?
C39 C38 H38A 108.8 . . ?
C39 C38 H38B 108.8 . . ?
C38 C39 H39A 108.9 . . ?
C38 C39 H39B 108.9 . . ?
H39A C39 H39B 107.7 . . ?
C40 C39 C38 113.5(10) . . ?
C40 C39 H39A 108.9 . . ?
C40 C39 H39B 108.9 . . ?
C39 C40 H40A 109.5 . . ?
C39 C40 H40B 109.5 . . ?
C39 C40 H40C 109.5 . . ?
H40A C40 H40B 109.5 . . ?
H40A C40 H40C 109.5 . . ?
H40B C40 H40C 109.5 . . ?
H41A C41 H41B 107.4 . . ?
C42 C41 H41A 108.4 . . ?
C42 C41 H41B 108.4 . . ?
C42 C41 Sn2 115.7(4) . . ?
Sn2 C41 H41A 108.4 . . ?
Sn2 C41 H41B 108.4 . . ?
C41 C42 H42A 108.6 . . ?
C41 C42 H42B 108.6 . . ?
C41 C42 C43 114.5(7) . . ?
H42A C42 H42B 107.6 . . ?
C43 C42 H42A 108.6 . . ?
C43 C42 H42B 108.6 . . ?
C42 C43 H43A 108.3 . . ?
C42 C43 H43B 108.3 . . ?
H43A C43 H43B 107.4 . . ?
C44 C43 C42 116.1(10) . . ?
C44 C43 H43A 108.3 . . ?
C44 C43 H43B 108.3 . . ?
C43 C44 H44A 109.5 . . ?
C43 C44 H44B 109.5 . . ?
C43 C44 H44C 109.5 . . ?
H44A C44 H44B 109.5 . . ?
H44A C44 H44C 109.5 . . ?
H44B C44 H44C 109.5 . . ?
H45A C45 H45B 107.6 . . ?
C46 C45 H45A 108.7 . . ?
C46 C45 H45B 108.7 . . ?
C46 C45 Sn2 114.1(4) . . ?
Sn2 C45 H45A 108.7 . . ?
Sn2 C45 H45B 108.7 . . ?
C45 C46 H46A 108.9 . . ?
C45 C46 H46B 108.9 . . ?
H46A C46 H46B 107.8 . . ?
C47 C46 C45 113.2(5) . . ?
C47 C46 H46A 108.9 . . ?
C47 C46 H46B 108.9 . . ?
C46 C47 H47A 109.0 . . ?
C46 C47 H47B 109.0 . . ?
C46 C47 C48 112.9(5) . . ?
H47A C47 H47B 107.8 . . ?
C48 C47 H47A 109.0 . . ?
C48 C47 H47B 109.0 . . ?
C47 C48 H48A 109.5 . . ?
C47 C48 H48B 109.5 . . ?
C47 C48 H48C 109.5 . . ?
H48A C48 H48B 109.5 . . ?
H48A C48 H48C 109.5 . . ?
H48B C48 H48C 109.5 . . ?
C1 Fe1 C2 39.3(3) . . ?
C1 Fe1 C3 65.6(3) . . ?
C1 Fe1 C4 64.8(2) . . ?
C1 Fe1 C5 39.0(3) . . ?
C1 Fe1 P1 152.20(18) . . ?
C1 Fe1 Sn1 93.29(18) . . ?
C1 Fe1 Sn2 102.15(17) . . ?
C1 Fe1 H 133(2) . . ?
C2 Fe1 C4 64.9(3) . . ?
C2 Fe1 C5 65.4(3) . . ?
C2 Fe1 P1 151.0(2) . . ?
C2 Fe1 Sn1 125.2(2) . . ?
C2 Fe1 Sn2 85.1(2) . . ?
C2 Fe1 H 94(2) . . ?
C3 Fe1 C2 39.1(3) . . ?
C3 Fe1 C4 38.6(3) . . ?
C3 Fe1 C5 65.1(3) . . ?
C3 Fe1 P1 112.6(2) . . ?
C3 Fe1 Sn1 158.3(2) . . ?
C3 Fe1 Sn2 107.7(2) . . ?
C3 Fe1 H 83(2) . . ?
C4 Fe1 P1 96.0(2) . . ?
C4 Fe1 Sn1 129.2(3) . . ?
C4 Fe1 Sn2 146.1(2) . . ?
C4 Fe1 H 110(2) . . ?
C5 Fe1 C4 38.4(3) . . ?
C5 Fe1 P1 113.6(2) . . ?
C5 Fe1 Sn1 95.7(2) . . ?
C5 Fe1 Sn2 141.0(2) . . ?
C5 Fe1 H 147(2) . . ?
P1 Fe1 Sn1 83.60(5) . . ?
P1 Fe1 Sn2 104.52(5) . . ?
P1 Fe1 H 71(2) . . ?
Sn1 Fe1 Sn2 80.44(3) . . ?
Sn1 Fe1 H 117(2) . . ?
Sn2 Fe1 H 54(2) . . ?
C11 N1 H1 110(5) . . ?
C11 N1 Sn1 130.4(5) . . ?
Sn1 N1 H1 114(5) . . ?
C16 P1 C17 100.4(3) . . ?
C16 P1 C23 98.7(3) . . ?
C16 P1 Fe1 120.73(19) . . ?
C17 P1 Fe1 111.2(2) . . ?
C23 P1 C17 101.8(3) . . ?
C23 P1 Fe1 120.7(2) . . ?
C29 Sn1 Fe1 123.2(2) . . ?
C33 Sn1 C29 99.0(3) . . ?
C33 Sn1 Fe1 127.98(18) . . ?
N1 Sn1 C29 95.0(3) . . ?
N1 Sn1 C33 95.3(2) . . ?
N1 Sn1 Fe1 108.39(16) . . ?
C37 Sn2 Fe1 114.31(19) . . ?
C37 Sn2 H 137.0(13) . . ?
C41 Sn2 C37 105.4(3) . . ?
C41 Sn2 C45 101.8(2) . . ?
C41 Sn2 Fe1 108.19(18) . . ?
C41 Sn2 H 83.5(13) . . ?
C45 Sn2 C37 103.2(3) . . ?
C45 Sn2 Fe1 122.13(17) . . ?
C45 Sn2 H 116.2(13) . . ?
Fe1 Sn2 H 28.4(12) . . ?

loop_
_geom_bond_atom_site_label_1
_geom_bond_atom_site_label_2
_geom_bond_distance
_geom_bond_site_symmetry_2
_geom_bond_publ_flag
C1 C2 1.432(10) . ?
C1 C5 1.427(10) . ?
C1 C6 1.502(10) . ?
C1 Fe1 2.116(6) . ?
C2 C3 1.430(10) . ?
C2 C7 1.492(11) . ?
C2 Fe1 2.141(6) . ?
C3 C4 1.419(12) . ?
C3 C8 1.487(11) . ?
C3 Fe1 2.134(7) . ?
C4 C5 1.417(11) . ?
C4 C9 1.519(10) . ?
C4 Fe1 2.158(6) . ?
C5 C10 1.503(11) . ?
C5 Fe1 2.155(7) . ?
C6 H6A 0.9600 . ?
C6 H6B 0.9600 . ?
C6 H6C 0.9600 . ?
C7 H7A 0.9600 . ?
C7 H7B 0.9600 . ?
C7 H7C 0.9600 . ?
C8 H8A 0.9600 . ?
C8 H8B 0.9600 . ?
C8 H8C 0.9600 . ?
C9 H9A 0.9600 . ?
C9 H9B 0.9600 . ?
C9 H9C 0.9600 . ?
C10 H10A 0.9600 . ?
C10 H10B 0.9600 . ?
C10 H10C 0.9600 . ?
C11 C12 1.411(9) . ?
C11 C16 1.416(9) . ?
C11 N1 1.367(8) . ?
C12 H12 0.9300 . ?
C12 C13 1.365(9) . ?
C13 H13 0.9300 . ?
C13 C14 1.395(10) . ?
C14 H14 0.9300 . ?
C14 C15 1.366(9) . ?
C15 H15 0.9300 . ?
C15 C16 1.391(8) . ?
C16 P1 1.840(6) . ?
C17 C18 1.402(9) . ?
C17 C22 1.389(9) . ?
C17 P1 1.847(6) . ?
C18 H18 0.9300 . ?
C18 C19 1.391(9) . ?
C19 H19 0.9300 . ?
C19 C20 1.391(10) . ?
C20 H20 0.9300 . ?
C20 C21 1.376(10) . ?
C21 H21 0.9300 . ?
C21 C22 1.381(9) . ?
C22 H22 0.9300 . ?
C23 C24 1.394(9) . ?
C23 C28 1.379(9) . ?
C23 P1 1.846(6) . ?
C24 H24 0.9300 . ?
C24 C25 1.386(10) . ?
C25 H25 0.9300 . ?
C25 C26 1.373(11) . ?
C26 H26 0.9300 . ?
C26 C27 1.372(13) . ?
C27 H27 0.9300 . ?
C27 C28 1.387(11) . ?
C28 H28 0.9300 . ?
C29 H29A 0.9700 . ?
C29 H29B 0.9700 . ?
C29 C30 1.510(12) . ?
C29 Sn1 2.201(6) . ?
C30 H30A 0.9700 . ?
C30 H30B 0.9700 . ?
C30 C31 1.533(11) . ?
C31 H31A 0.9700 . ?
C31 H31B 0.9700 . ?
C31 C32 1.473(16) . ?
C32 H32A 0.9600 . ?
C32 H32B 0.9600 . ?
C32 H32C 0.9600 . ?
C33 H33A 0.9700 . ?
C33 H33B 0.9700 . ?
C33 C34 1.530(9) . ?
C33 Sn1 2.187(6) . ?
C34 H34A 0.9700 . ?
C34 H34B 0.9700 . ?
C34 C35 1.534(13) . ?
C35 H35A 0.9700 . ?
C35 H35B 0.9700 . ?
C35 C36 1.382(17) . ?
C36 H36A 0.9600 . ?
C36 H36B 0.9600 . ?
C36 H36C 0.9600 . ?
C37 H37A 0.9700 . ?
C37 H37B 0.9700 . ?
C37 C38 1.518(10) . ?
C37 Sn2 2.196(6) . ?
C38 H38A 0.9700 . ?
C38 H38B 0.9700 . ?
C38 C39 1.523(11) . ?
C39 H39A 0.9700 . ?
C39 H39B 0.9700 . ?
C39 C40 1.520(15) . ?
C40 H40A 0.9600 . ?
C40 H40B 0.9600 . ?
C40 H40C 0.9600 . ?
C41 H41A 0.9700 . ?
C41 H41B 0.9700 . ?
C41 C42 1.516(10) . ?
C41 Sn2 2.182(6) . ?
C42 H42A 0.9700 . ?
C42 H42B 0.9700 . ?
C42 C43 1.532(10) . ?
C43 H43A 0.9700 . ?
C43 H43B 0.9700 . ?
C43 C44 1.42(2) . ?
C44 H44A 0.9600 . ?
C44 H44B 0.9600 . ?
C44 H44C 0.9600 . ?
C45 H45A 0.9700 . ?
C45 H45B 0.9700 . ?
C45 C46 1.524(8) . ?
C45 Sn2 2.196(6) . ?
C46 H46A 0.9700 . ?
C46 H46B 0.9700 . ?
C46 C47 1.523(9) . ?
C47 H47A 0.9700 . ?
C47 H47B 0.9700 . ?
C47 C48 1.533(9) . ?
C48 H48A 0.9600 . ?
C48 H48B 0.9600 . ?
C48 H48C 0.9600 . ?
Fe1 P1 2.2181(16) . ?
Fe1 Sn1 2.5405(10) . ?
Fe1 Sn2 2.6663(10) . ?
Fe1 H 1.28(5) . ?
N1 H1 0.88(8) . ?
N1 Sn1 2.108(5) . ?
Sn2 H 2.19(5) . ?
